data_7061631
loop_
_publ_author_name
'Anjali, Anshika'
'Lenka, Sambit Kumar'
'Imran, Predhanekar Mohamed'
'Bhuvanesh, Nattamai S. P.'
'Nagarajan, Samuthira'

_publ_section_title
;
 Functionalized D/A--A--D quinolines for application in
 solution-processable p-channel organic field-effect transistors
;
_journal_issue 28
_journal_name_full 'New Journal of Chemistry'
_journal_page_first 13608
_journal_page_last 13614
_journal_paper_doi 10.1039/D2NJ00686C
_journal_volume 46
_journal_year 2022
_chemical_formula_moiety 'C24 H18 F N O3'
_chemical_formula_sum 'C24 H18 F N O3'
_chemical_formula_weight 387.39
_space_group_crystal_system monoclinic
_space_group_IT_number 14
_space_group_name_Hall '-P 2ybc'
_space_group_name_H-M_alt 'P 1 21/c 1'
_atom_sites_solution_hydrogens geom
_atom_sites_solution_primary dual
_audit_creation_date 2021-04-30
_audit_creation_method
;
Olex2 1.3
(compiled 2020.11.12 svn.r5f609507 for OlexSys, GUI svn.r6272)
;
_audit_update_record
;
2021-05-03 deposited with the CCDC.	2022-06-14 downloaded from the CCDC.
;
_cell_angle_alpha 90
_cell_angle_beta 113.429(2)
_cell_angle_gamma 90
_cell_formula_units_Z 4
_cell_length_a 9.7824(4)
_cell_length_b 18.5157(7)
_cell_length_c 11.0961(3)
_cell_measurement_reflns_used 6201
_cell_measurement_temperature 110.0
_cell_measurement_theta_max 52.872
_cell_measurement_theta_min 4.928
_cell_volume 1844.11(12)
_computing_cell_refinement 'SAINT V8.38A (Bruker, 2018)'
_computing_data_reduction 'SAINT V8.38A (Bruker, 2018)'
_computing_molecular_graphics 'Olex2 1.3 (Dolomanov et al., 2009)'
_computing_publication_material 'Olex2 1.3 (Dolomanov et al., 2009)'
_computing_structure_refinement 'XL  (Sheldrick, 2008)'
_computing_structure_solution 'SHELXT  (Sheldrick, 2015)'
_diffrn_ambient_temperature 110.0
_diffrn_measured_fraction_theta_full 0.992
_diffrn_measured_fraction_theta_max 0.991
_diffrn_measurement_device_type 'Bruker VENTURE (PHOTON-III)'
_diffrn_measurement_method '\f and \w scans'
_diffrn_radiation_type CuK\a
_diffrn_radiation_wavelength 1.54178
_diffrn_reflns_av_R_equivalents 0.0450
_diffrn_reflns_av_unetI/netI 0.0495
_diffrn_reflns_Laue_measured_fraction_full 0.992
_diffrn_reflns_Laue_measured_fraction_max 0.991
_diffrn_reflns_limit_h_max 11
_diffrn_reflns_limit_h_min -11
_diffrn_reflns_limit_k_max 22
_diffrn_reflns_limit_k_min -22
_diffrn_reflns_limit_l_max 13
_diffrn_reflns_limit_l_min -11
_diffrn_reflns_number 14724
_diffrn_reflns_point_group_measured_fraction_full 0.992
_diffrn_reflns_point_group_measured_fraction_max 0.991
_diffrn_reflns_theta_full 67.679
_diffrn_reflns_theta_max 70.108
_diffrn_reflns_theta_min 4.776
_diffrn_source_current 1.0
_diffrn_source_power 0.05
_diffrn_source_voltage 50.0
_diffrn_standards_number 0
_exptl_absorpt_coefficient_mu 0.814
_exptl_absorpt_correction_T_max 0.4684
_exptl_absorpt_correction_T_min 0.3827
_exptl_absorpt_correction_type multi-scan
_exptl_absorpt_process_details
;
SADABS-2016/2 (Bruker,2016/2) was used for absorption correction.
wR2(int) was 0.1092 before and 0.0586 after correction.
The Ratio of minimum to maximum transmission is 0.8345.
The \l/2 correction factor is Not present.
;
_exptl_crystal_colour colourless
_exptl_crystal_colour_primary colourless
_exptl_crystal_density_diffrn 1.395
_exptl_crystal_description needle
_exptl_crystal_F_000 808
_exptl_crystal_size_max 0.562
_exptl_crystal_size_mid 0.074
_exptl_crystal_size_min 0.038
_refine_diff_density_max 0.413
_refine_diff_density_min -0.295
_refine_diff_density_rms 0.102
_refine_ls_extinction_method none
_refine_ls_goodness_of_fit_ref 1.056
_refine_ls_hydrogen_treatment constr
_refine_ls_matrix_type full
_refine_ls_number_parameters 264
_refine_ls_number_reflns 3471
_refine_ls_number_restraints 0
_refine_ls_restrained_S_all 1.056
_refine_ls_R_factor_all 0.0541
_refine_ls_R_factor_gt 0.0458
_refine_ls_shift/su_max 0.000
_refine_ls_shift/su_mean 0.000
_refine_ls_structure_factor_coef Fsqd
_refine_ls_weighting_details 'w=1/[\s^2^(Fo^2^)+(0.0630P)^2^+0.7265P] where P=(Fo^2^+2Fc^2^)/3'
_refine_ls_weighting_scheme calc
_refine_ls_wR_factor_gt 0.1162
_refine_ls_wR_factor_ref 0.1208
_reflns_Friedel_coverage 0.000
_reflns_number_gt 2883
_reflns_number_total 3471
_reflns_threshold_expression 'I > 2\s(I)'
_cod_data_source_file d2nj00686c2.cif
_cod_data_source_block sq4
_cod_depositor_comments 'Adding full bibliography for 7061630--7061632.cif.'
_cod_database_code 7061631
_shelx_shelxl_version_number 2018/3
_shelx_space_group_comment
;
The symmetry employed for this shelxl refinement is uniquely defined
by the following loop, which should always be used as a source of
symmetry information in preference to the above space-group names.
They are only intended as comments.
;
_shelx_estimated_absorpt_t_max 0.970
_shelx_estimated_absorpt_t_min 0.658
_olex2_refinement_description
;
1. Fixed Uiso
 At 1.2 times of:
  All C(H) groups
 At 1.5 times of:
  All C(H,H,H) groups
2.a Aromatic/amide H refined with riding coordinates:
 C2(H2), C6(H6), C8(H8), C9(H9), C13(H13), C14(H14), C16(H16), C17(H17),
 C20(H20), C21(H21), C23(H23), C24(H24)
2.b Idealised Me refined as rotating group:
 C11(H11A,H11B,H11C), C18(H18A,H18B,H18C)
;
_olex2_submission_special_instructions 'No special instructions were received'

loop_
_space_group_symop_operation_xyz
'x, y, z'
'-x, y+1/2, -z+1/2'
'-x, -y, -z'
'x, -y-1/2, z-1/2'

loop_
_atom_site_label
_atom_site_type_symbol
_atom_site_fract_x
_atom_site_fract_y
_atom_site_fract_z
_atom_site_U_iso_or_equiv
_atom_site_adp_type
_atom_site_occupancy
_atom_site_site_symmetry_order
_atom_site_calc_flag
_atom_site_refinement_flags_posn
_atom_site_refinement_flags_adp
_atom_site_refinement_flags_occupancy
_atom_site_disorder_assembly
_atom_site_disorder_group
F1 F 0.17142(13) 0.64853(6) -0.29021(10) 0.0327(3) Uani 1 1 d . . . . .
O1 O 0.24686(14) 0.49464(7) 0.61070(12) 0.0270(3) Uani 1 1 d . . . . .
O2 O 0.22278(13) 0.50550(6) 0.40274(11) 0.0209(3) Uani 1 1 d . . . . .
O3 O 1.02416(14) 0.65409(7) 1.27897(11) 0.0263(3) Uani 1 1 d . . . . .
N1 N 0.67380(15) 0.65874(7) 0.66687(13) 0.0177(3) Uani 1 1 d . . . . .
C1 C 0.63205(18) 0.62080(8) 0.74738(15) 0.0167(3) Uani 1 1 d . . . . .
C2 C 0.50232(18) 0.57665(8) 0.69903(15) 0.0174(3) Uani 1 1 d . . . . .
H2 H 0.471829 0.551927 0.759189 0.021 Uiso 1 1 calc R U . . .
C3 C 0.42085(17) 0.56938(8) 0.56671(15) 0.0167(3) Uani 1 1 d . . . . .
C4 C 0.46503(17) 0.60813(8) 0.47572(15) 0.0160(3) Uani 1 1 d . . . . .
C5 C 0.59333(18) 0.65329(8) 0.53513(15) 0.0165(3) Uani 1 1 d . . . . .
C6 C 0.39471(18) 0.60701(8) 0.33623(15) 0.0173(3) Uani 1 1 d . . . . .
H6 H 0.310249 0.576955 0.294528 0.021 Uiso 1 1 calc R U . . .
C7 C 0.44651(18) 0.64862(8) 0.26019(15) 0.0174(3) Uani 1 1 d . . . . .
C8 C 0.57259(18) 0.69413(8) 0.32160(15) 0.0182(3) Uani 1 1 d . . . . .
H8 H 0.607443 0.723276 0.269247 0.022 Uiso 1 1 calc R U . . .
C9 C 0.64358(18) 0.69615(8) 0.45499(16) 0.0188(3) Uani 1 1 d . . . . .
H9 H 0.727756 0.726639 0.494747 0.023 Uiso 1 1 calc R U . . .
C10 C 0.28806(18) 0.51936(8) 0.53065(15) 0.0173(3) Uani 1 1 d . . . . .
C11 C 0.09056(18) 0.46075(9) 0.36103(16) 0.0225(3) Uani 1 1 d . . . . .
H11A H 0.048498 0.456103 0.265156 0.034 Uiso 1 1 calc R U . . .
H11B H 0.016876 0.483069 0.388689 0.034 Uiso 1 1 calc R U . . .
H11C H 0.116847 0.412808 0.401028 0.034 Uiso 1 1 calc R U . . .
C12 C 0.72949(18) 0.62647(8) 0.88903(15) 0.0180(3) Uani 1 1 d . . . . .
C13 C 0.87804(19) 0.64843(9) 0.92549(16) 0.0212(3) Uani 1 1 d . . . . .
H13 H 0.914151 0.657652 0.859150 0.025 Uiso 1 1 calc R U . . .
C14 C 0.97241(19) 0.65688(9) 1.05540(17) 0.0234(4) Uani 1 1 d . . . . .
H14 H 1.072500 0.671746 1.077829 0.028 Uiso 1 1 calc R U . . .
C15 C 0.92124(19) 0.64364(9) 1.15412(16) 0.0202(3) Uani 1 1 d . . . . .
C16 C 0.77408(18) 0.62185(8) 1.12106(15) 0.0194(3) Uani 1 1 d . . . . .
H16 H 0.738277 0.612970 1.187701 0.023 Uiso 1 1 calc R U . . .
C17 C 0.68028(18) 0.61329(8) 0.98896(16) 0.0190(3) Uani 1 1 d . . . . .
H17 H 0.580387 0.598103 0.966504 0.023 Uiso 1 1 calc R U . . .
C18 C 0.9734(2) 0.65464(10) 1.38235(16) 0.0270(4) Uani 1 1 d . . . . .
H18A H 0.899125 0.692935 1.366542 0.041 Uiso 1 1 calc R U . . .
H18B H 1.057770 0.663519 1.465999 0.041 Uiso 1 1 calc R U . . .
H18C H 0.928338 0.607846 1.385869 0.041 Uiso 1 1 calc R U . . .
C19 C 0.37239(17) 0.64786(8) 0.11472(15) 0.0169(3) Uani 1 1 d . . . . .
C20 C 0.32524(18) 0.58331(9) 0.04476(16) 0.0201(3) Uani 1 1 d . . . . .
H20 H 0.338917 0.539018 0.091342 0.024 Uiso 1 1 calc R U . . .
C21 C 0.25887(18) 0.58287(9) -0.09146(16) 0.0217(3) Uani 1 1 d . . . . .
H21 H 0.229021 0.538834 -0.138631 0.026 Uiso 1 1 calc R U . . .
C22 C 0.23734(19) 0.64819(10) -0.15666(16) 0.0229(4) Uani 1 1 d . . . . .
C23 C 0.27955(19) 0.71318(9) -0.09228(17) 0.0233(4) Uani 1 1 d . . . . .
H23 H 0.262335 0.757282 -0.139804 0.028 Uiso 1 1 calc R U . . .
C24 C 0.34795(18) 0.71262(9) 0.04395(16) 0.0200(3) Uani 1 1 d . . . . .
H24 H 0.378703 0.756940 0.089972 0.024 Uiso 1 1 calc R U . . .

loop_
_atom_site_aniso_label
_atom_site_aniso_U_11
_atom_site_aniso_U_22
_atom_site_aniso_U_33
_atom_site_aniso_U_23
_atom_site_aniso_U_13
_atom_site_aniso_U_12
F1 0.0359(6) 0.0397(6) 0.0153(5) 0.0021(4) 0.0024(4) -0.0043(5)
O1 0.0287(7) 0.0334(7) 0.0217(6) -0.0034(5) 0.0130(5) -0.0124(5)
O2 0.0201(6) 0.0239(6) 0.0179(5) -0.0014(4) 0.0066(5) -0.0071(5)
O3 0.0211(6) 0.0391(7) 0.0163(6) -0.0014(5) 0.0050(5) -0.0016(5)
N1 0.0183(7) 0.0173(6) 0.0181(7) -0.0017(5) 0.0078(5) -0.0006(5)
C1 0.0187(7) 0.0151(7) 0.0179(7) -0.0009(6) 0.0089(6) 0.0027(6)
C2 0.0206(8) 0.0167(7) 0.0180(7) 0.0006(6) 0.0108(6) 0.0013(6)
C3 0.0171(8) 0.0154(7) 0.0185(7) -0.0002(6) 0.0080(6) 0.0016(6)
C4 0.0166(7) 0.0151(7) 0.0171(7) -0.0007(5) 0.0075(6) 0.0018(6)
C5 0.0176(7) 0.0153(7) 0.0169(7) -0.0011(5) 0.0071(6) 0.0017(6)
C6 0.0170(7) 0.0166(7) 0.0186(8) -0.0015(6) 0.0075(6) 0.0001(6)
C7 0.0185(8) 0.0170(7) 0.0177(8) 0.0002(5) 0.0082(6) 0.0027(6)
C8 0.0202(8) 0.0179(7) 0.0185(8) 0.0018(6) 0.0097(6) -0.0003(6)
C9 0.0186(8) 0.0179(7) 0.0204(8) -0.0014(6) 0.0085(7) -0.0023(6)
C10 0.0179(7) 0.0160(7) 0.0186(7) 0.0000(6) 0.0077(6) 0.0009(6)
C11 0.0182(8) 0.0258(8) 0.0224(8) -0.0041(6) 0.0068(7) -0.0061(6)
C12 0.0203(8) 0.0159(7) 0.0180(8) -0.0020(6) 0.0076(6) 0.0004(6)
C13 0.0219(8) 0.0250(8) 0.0195(8) -0.0018(6) 0.0112(7) -0.0005(6)
C14 0.0172(8) 0.0311(9) 0.0218(8) -0.0024(7) 0.0075(7) -0.0020(7)
C15 0.0216(8) 0.0213(8) 0.0156(8) -0.0015(6) 0.0051(6) 0.0021(6)
C16 0.0236(8) 0.0184(7) 0.0181(7) 0.0002(6) 0.0103(7) -0.0006(6)
C17 0.0189(8) 0.0168(7) 0.0217(8) -0.0004(6) 0.0086(7) -0.0015(6)
C18 0.0303(9) 0.0335(9) 0.0164(8) -0.0017(6) 0.0083(7) -0.0061(7)
C19 0.0140(7) 0.0203(8) 0.0179(8) 0.0007(6) 0.0081(6) -0.0002(6)
C20 0.0205(8) 0.0184(8) 0.0213(8) 0.0015(6) 0.0083(7) -0.0004(6)
C21 0.0203(8) 0.0223(8) 0.0207(8) -0.0029(6) 0.0063(6) -0.0028(6)
C22 0.0182(8) 0.0326(9) 0.0154(8) 0.0023(6) 0.0039(6) -0.0013(7)
C23 0.0226(8) 0.0244(8) 0.0225(8) 0.0069(6) 0.0084(7) -0.0003(7)
C24 0.0207(8) 0.0196(8) 0.0200(8) -0.0003(6) 0.0084(7) -0.0028(6)

loop_
_atom_type_symbol
_atom_type_description
_atom_type_scat_dispersion_real
_atom_type_scat_dispersion_imag
_atom_type_scat_source
C C 0.0181 0.0091 'International Tables Vol C Tables 4.2.6.8 and 6.1.1.4'
H H 0.0000 0.0000 'International Tables Vol C Tables 4.2.6.8 and 6.1.1.4'
F F 0.0727 0.0534 'International Tables Vol C Tables 4.2.6.8 and 6.1.1.4'
N N 0.0311 0.0180 'International Tables Vol C Tables 4.2.6.8 and 6.1.1.4'
O O 0.0492 0.0322 'International Tables Vol C Tables 4.2.6.8 and 6.1.1.4'

loop_
_geom_angle_atom_site_label_1
_geom_angle_atom_site_label_2
_geom_angle_atom_site_label_3
_geom_angle
_geom_angle_site_symmetry_1
_geom_angle_site_symmetry_3
_geom_angle_publ_flag
C10 O2 C11 116.14(12) . . ?
C15 O3 C18 117.88(14) . . ?
C1 N1 C5 118.96(14) . . ?
N1 C1 C2 121.27(14) . . ?
N1 C1 C12 115.95(14) . . ?
C2 C1 C12 122.77(14) . . ?
C1 C2 H2 119.6 . . ?
C3 C2 C1 120.79(14) . . ?
C3 C2 H2 119.6 . . ?
C2 C3 C4 119.60(14) . . ?
C2 C3 C10 114.56(14) . . ?
C4 C3 C10 125.84(14) . . ?
C5 C4 C3 114.91(14) . . ?
C6 C4 C3 127.34(14) . . ?
C6 C4 C5 117.75(14) . . ?
N1 C5 C4 124.37(14) . . ?
N1 C5 C9 115.82(14) . . ?
C9 C5 C4 119.81(14) . . ?
C4 C6 H6 119.3 . . ?
C7 C6 C4 121.42(15) . . ?
C7 C6 H6 119.3 . . ?
C6 C7 C8 119.79(15) . . ?
C6 C7 C19 121.39(14) . . ?
C8 C7 C19 118.81(14) . . ?
C7 C8 H8 119.8 . . ?
C9 C8 C7 120.43(14) . . ?
C9 C8 H8 119.8 . . ?
C5 C9 H9 119.6 . . ?
C8 C9 C5 120.79(15) . . ?
C8 C9 H9 119.6 . . ?
O1 C10 O2 123.74(15) . . ?
O1 C10 C3 122.82(15) . . ?
O2 C10 C3 113.44(13) . . ?
O2 C11 H11A 109.5 . . ?
O2 C11 H11B 109.5 . . ?
O2 C11 H11C 109.5 . . ?
H11A C11 H11B 109.5 . . ?
H11A C11 H11C 109.5 . . ?
H11B C11 H11C 109.5 . . ?
C13 C12 C1 118.76(14) . . ?
C17 C12 C1 123.42(15) . . ?
C17 C12 C13 117.79(15) . . ?
C12 C13 H13 119.3 . . ?
C14 C13 C12 121.37(15) . . ?
C14 C13 H13 119.3 . . ?
C13 C14 H14 120.0 . . ?
C13 C14 C15 120.09(16) . . ?
C15 C14 H14 120.0 . . ?
O3 C15 C14 114.96(15) . . ?
O3 C15 C16 125.12(15) . . ?
C14 C15 C16 119.92(15) . . ?
C15 C16 H16 120.4 . . ?
C17 C16 C15 119.18(14) . . ?
C17 C16 H16 120.4 . . ?
C12 C17 C16 121.65(15) . . ?
C12 C17 H17 119.2 . . ?
C16 C17 H17 119.2 . . ?
O3 C18 H18A 109.5 . . ?
O3 C18 H18B 109.5 . . ?
O3 C18 H18C 109.5 . . ?
H18A C18 H18B 109.5 . . ?
H18A C18 H18C 109.5 . . ?
H18B C18 H18C 109.5 . . ?
C20 C19 C7 121.48(14) . . ?
C20 C19 C24 118.36(15) . . ?
C24 C19 C7 120.16(14) . . ?
C19 C20 H20 119.4 . . ?
C21 C20 C19 121.15(15) . . ?
C21 C20 H20 119.4 . . ?
C20 C21 H21 120.9 . . ?
C22 C21 C20 118.23(15) . . ?
C22 C21 H21 120.9 . . ?
F1 C22 C21 118.81(15) . . ?
F1 C22 C23 118.39(15) . . ?
C23 C22 C21 122.80(15) . . ?
C22 C23 H23 120.9 . . ?
C22 C23 C24 118.27(15) . . ?
C24 C23 H23 120.9 . . ?
C19 C24 H24 119.4 . . ?
C23 C24 C19 121.17(15) . . ?
C23 C24 H24 119.4 . . ?

loop_
_geom_bond_atom_site_label_1
_geom_bond_atom_site_label_2
_geom_bond_distance
_geom_bond_site_symmetry_2
_geom_bond_publ_flag
F1 C22 1.3608(19) . ?
O1 C10 1.202(2) . ?
O2 C10 1.3294(19) . ?
O2 C11 1.4483(19) . ?
O3 C15 1.364(2) . ?
O3 C18 1.420(2) . ?
N1 C1 1.322(2) . ?
N1 C5 1.361(2) . ?
C1 C2 1.423(2) . ?
C1 C12 1.483(2) . ?
C2 H2 0.9500 . ?
C2 C3 1.371(2) . ?
C3 C4 1.438(2) . ?
C3 C10 1.514(2) . ?
C4 C5 1.432(2) . ?
C4 C6 1.422(2) . ?
C5 C9 1.418(2) . ?
C6 H6 0.9500 . ?
C6 C7 1.379(2) . ?
C7 C8 1.424(2) . ?
C7 C19 1.484(2) . ?
C8 H8 0.9500 . ?
C8 C9 1.363(2) . ?
C9 H9 0.9500 . ?
C11 H11A 0.9800 . ?
C11 H11B 0.9800 . ?
C11 H11C 0.9800 . ?
C12 C13 1.405(2) . ?
C12 C17 1.395(2) . ?
C13 H13 0.9500 . ?
C13 C14 1.377(2) . ?
C14 H14 0.9500 . ?
C14 C15 1.395(2) . ?
C15 C16 1.396(2) . ?
C16 H16 0.9500 . ?
C16 C17 1.395(2) . ?
C17 H17 0.9500 . ?
C18 H18A 0.9800 . ?
C18 H18B 0.9800 . ?
C18 H18C 0.9800 . ?
C19 C20 1.400(2) . ?
C19 C24 1.401(2) . ?
C20 H20 0.9500 . ?
C20 C21 1.388(2) . ?
C21 H21 0.9500 . ?
C21 C22 1.382(2) . ?
C22 C23 1.376(2) . ?
C23 H23 0.9500 . ?
C23 C24 1.389(2) . ?
C24 H24 0.9500 . ?

loop_
_geom_torsion_atom_site_label_1
_geom_torsion_atom_site_label_2
_geom_torsion_atom_site_label_3
_geom_torsion_atom_site_label_4
_geom_torsion
_geom_torsion_site_symmetry_1
_geom_torsion_site_symmetry_2
_geom_torsion_site_symmetry_3
_geom_torsion_site_symmetry_4
_geom_torsion_publ_flag
F1 C22 C23 C24 -179.46(15) . . . . ?
O3 C15 C16 C17 179.92(15) . . . . ?
N1 C1 C2 C3 3.3(2) . . . . ?
N1 C1 C12 C13 -21.8(2) . . . . ?
N1 C1 C12 C17 156.08(15) . . . . ?
N1 C5 C9 C8 179.06(14) . . . . ?
C1 N1 C5 C4 -0.6(2) . . . . ?
C1 N1 C5 C9 179.27(14) . . . . ?
C1 C2 C3 C4 -1.4(2) . . . . ?
C1 C2 C3 C10 178.71(13) . . . . ?
C1 C12 C13 C14 177.92(15) . . . . ?
C1 C12 C17 C16 -177.54(15) . . . . ?
C2 C1 C12 C13 157.25(15) . . . . ?
C2 C1 C12 C17 -24.8(2) . . . . ?
C2 C3 C4 C5 -1.2(2) . . . . ?
C2 C3 C4 C6 179.82(15) . . . . ?
C2 C3 C10 O1 8.3(2) . . . . ?
C2 C3 C10 O2 -171.45(13) . . . . ?
C3 C4 C5 N1 2.3(2) . . . . ?
C3 C4 C5 C9 -177.60(14) . . . . ?
C3 C4 C6 C7 178.13(15) . . . . ?
C4 C3 C10 O1 -171.55(16) . . . . ?
C4 C3 C10 O2 8.7(2) . . . . ?
C4 C5 C9 C8 -1.0(2) . . . . ?
C4 C6 C7 C8 -0.3(2) . . . . ?
C4 C6 C7 C19 -179.51(14) . . . . ?
C5 N1 C1 C2 -2.2(2) . . . . ?
C5 N1 C1 C12 176.89(13) . . . . ?
C5 C4 C6 C7 -0.9(2) . . . . ?
C6 C4 C5 N1 -178.57(14) . . . . ?
C6 C4 C5 C9 1.5(2) . . . . ?
C6 C7 C8 C9 0.8(2) . . . . ?
C6 C7 C19 C20 -43.3(2) . . . . ?
C6 C7 C19 C24 136.69(16) . . . . ?
C7 C8 C9 C5 -0.2(2) . . . . ?
C7 C19 C20 C21 -178.60(15) . . . . ?
C7 C19 C24 C23 179.63(15) . . . . ?
C8 C7 C19 C20 137.49(16) . . . . ?
C8 C7 C19 C24 -42.5(2) . . . . ?
C10 C3 C4 C5 178.68(14) . . . . ?
C10 C3 C4 C6 -0.4(2) . . . . ?
C11 O2 C10 O1 3.2(2) . . . . ?
C11 O2 C10 C3 -177.11(13) . . . . ?
C12 C1 C2 C3 -175.74(14) . . . . ?
C12 C13 C14 C15 -0.1(3) . . . . ?
C13 C12 C17 C16 0.4(2) . . . . ?
C13 C14 C15 O3 -179.69(15) . . . . ?
C13 C14 C15 C16 -0.1(3) . . . . ?
C14 C15 C16 C17 0.3(2) . . . . ?
C15 C16 C17 C12 -0.5(2) . . . . ?
C17 C12 C13 C14 -0.1(2) . . . . ?
C18 O3 C15 C14 168.65(15) . . . . ?
C18 O3 C15 C16 -11.0(2) . . . . ?
C19 C7 C8 C9 -179.92(14) . . . . ?
C19 C20 C21 C22 -1.4(2) . . . . ?
C20 C19 C24 C23 -0.4(2) . . . . ?
C20 C21 C22 F1 -179.55(15) . . . . ?
C20 C21 C22 C23 0.3(3) . . . . ?
C21 C22 C23 C24 0.7(3) . . . . ?
C22 C23 C24 C19 -0.6(2) . . . . ?
C24 C19 C20 C21 1.4(2) . . . . ?
